data_4034579
loop_
_publ_author_name
'Ukis, Rostyslav'
'Schneider, Christoph'

_publ_section_title
;
 Br\/onsted Acid-Catalyzed, Diastereo- and Enantioselective,
 Intramolecular Oxa-Diels-Alder Reaction of ortho-Quinone Methides and
 Unactivated Dienophiles.
;
_journal_issue 11
_journal_name_full 'The Journal of organic chemistry'
_journal_page_first 7175
_journal_page_last 7188
_journal_paper_doi 10.1021/acs.joc.9b00860
_journal_volume 84
_journal_year 2019
_chemical_formula_sum 'C22 H18 O2'
_chemical_formula_weight 314.36
_space_group_crystal_system monoclinic
_space_group_IT_number 14
_space_group_name_Hall '-P 2ybc'
_space_group_name_H-M_alt 'P 1 21/c 1'
_atom_sites_solution_hydrogens geom
_atom_sites_solution_primary direct
_atom_sites_solution_secondary difmap
_audit_creation_method SHELXL-2014/7
_cell_angle_alpha 90
_cell_angle_beta 94.144(5)
_cell_angle_gamma 90
_cell_formula_units_Z 4
_cell_length_a 11.9718(7)
_cell_length_b 10.0001(5)
_cell_length_c 13.1550(7)
_cell_measurement_reflns_used 12761
_cell_measurement_temperature 180(2)
_cell_measurement_theta_max 60.9
_cell_measurement_theta_min 5.2
_cell_volume 1570.79(15)
_computing_cell_refinement 'STOE X-AREA'
_computing_data_collection 'STOE X-AREA'
_computing_data_reduction 'STOE X-AREA'
_computing_structure_refinement 'SHELXL-2014/7 (Sheldrick, 2014)'
_computing_structure_solution SHELXS
_diffrn_ambient_temperature 180(2)
_diffrn_measured_fraction_theta_full 0.986
_diffrn_measured_fraction_theta_max 0.986
_diffrn_measurement_device_type 'STOE STADIVARI'
_diffrn_measurement_method 'rotation method, \w scans'
_diffrn_radiation_type CuK\a
_diffrn_radiation_wavelength 1.54186
_diffrn_reflns_av_R_equivalents 0.0230
_diffrn_reflns_av_unetI/netI 0.0167
_diffrn_reflns_Laue_measured_fraction_full 0.986
_diffrn_reflns_Laue_measured_fraction_max 0.986
_diffrn_reflns_limit_h_max 12
_diffrn_reflns_limit_h_min -13
_diffrn_reflns_limit_k_max 11
_diffrn_reflns_limit_k_min -9
_diffrn_reflns_limit_l_max 14
_diffrn_reflns_limit_l_min -8
_diffrn_reflns_number 12153
_diffrn_reflns_point_group_measured_fraction_full 0.986
_diffrn_reflns_point_group_measured_fraction_max 0.986
_diffrn_reflns_theta_full 60.783
_diffrn_reflns_theta_max 60.783
_diffrn_reflns_theta_min 5.562
_diffrn_source 'GeniX 3D HF Cu'
_exptl_absorpt_coefficient_mu 0.661
_exptl_absorpt_correction_T_max 0.9701
_exptl_absorpt_correction_T_min 0.4869
_exptl_absorpt_correction_type multi-scan
_exptl_absorpt_process_details
;
STOE LANA, absorption correction by scaling of reflection intensities.
J. Koziskova, F. Hahn, J. Richter, J. Kozisek, "Comparison of different
absorption corrections on the model structure of tetrakis(\m~2~-acetato)-
diaqua-di-copper(II)", Acta Chimica Slovaca, vol. 9, no. 2, 2016, pp. 136 - 140.
Afterwards a spherical absorption correction was performed within STOE LANA.
;
_exptl_crystal_colour colorless
_exptl_crystal_density_diffrn 1.329
_exptl_crystal_description plate
_exptl_crystal_F_000 664
_exptl_crystal_size_max 0.240
_exptl_crystal_size_mid 0.160
_exptl_crystal_size_min 0.040
_refine_diff_density_max 0.182
_refine_diff_density_min -0.157
_refine_diff_density_rms 0.028
_refine_ls_extinction_coef 0.0010(2)
_refine_ls_extinction_expression Fc^*^=kFc[1+0.001xFc^2^\l^3^/sin(2\q)]^-1/4^
_refine_ls_extinction_method 'SHELXL-2014/7 (Sheldrick 2014'
_refine_ls_goodness_of_fit_ref 1.070
_refine_ls_hydrogen_treatment constr
_refine_ls_matrix_type full
_refine_ls_number_parameters 218
_refine_ls_number_reflns 2359
_refine_ls_number_restraints 0
_refine_ls_restrained_S_all 1.070
_refine_ls_R_factor_all 0.0363
_refine_ls_R_factor_gt 0.0298
_refine_ls_shift/su_max 0.000
_refine_ls_shift/su_mean 0.000
_refine_ls_structure_factor_coef Fsqd
_refine_ls_weighting_details 'w=1/[\s^2^(Fo^2^)+(0.0484P)^2^+0.1958P] where P=(Fo^2^+2Fc^2^)/3'
_refine_ls_weighting_scheme calc
_refine_ls_wR_factor_gt 0.0806
_refine_ls_wR_factor_ref 0.0830
_reflns_Friedel_coverage 0.000
_reflns_number_gt 1985
_reflns_number_total 2359
_reflns_threshold_expression 'I > 2\s(I)'
_cod_data_source_file jo9b00860_si_004.cif
_cod_data_source_block sv0118trans
_cod_original_sg_symbol_H-M 'P 21/c'
_cod_database_code 4034579
_shelx_shelxl_version_number 2014/7
_shelx_space_group_comment
;
The symmetry employed for this shelxl refinement is uniquely defined
by the following loop, which should always be used as a source of
symmetry information in preference to the above space-group names.
They are only intended as comments.
;
_shelx_estimated_absorpt_t_min 0.857
_shelx_estimated_absorpt_t_max 0.974

loop_
_space_group_symop_operation_xyz
'x, y, z'
'-x, y+1/2, -z+1/2'
'-x, -y, -z'
'x, -y-1/2, z-1/2'

loop_
_atom_site_label
_atom_site_type_symbol
_atom_site_fract_x
_atom_site_fract_y
_atom_site_fract_z
_atom_site_U_iso_or_equiv
_atom_site_adp_type
_atom_site_occupancy
_atom_site_site_symmetry_order
_atom_site_calc_flag
_atom_site_refinement_flags_posn
_atom_site_refinement_flags_adp
C1 C 0.31709(11) 0.47104(13) 0.51363(9) 0.0273(3) Uani 1 1 d . .
H1 H 0.3615 0.5545 0.5279 0.033 Uiso 1 1 calc R U
C2 C 0.24152(11) 0.49345(13) 0.41657(10) 0.0278(3) Uani 1 1 d . .
H2 H 0.1991 0.5786 0.4244 0.033 Uiso 1 1 calc R U
C3 C 0.15802(11) 0.37979(13) 0.40445(10) 0.0304(3) Uani 1 1 d . .
H3A H 0.1105 0.3922 0.3404 0.036 Uiso 1 1 calc R U
H3B H 0.1989 0.2943 0.3994 0.036 Uiso 1 1 calc R U
C4 C 0.13512(11) 0.40215(12) 0.58347(10) 0.0283(3) Uani 1 1 d . .
C5 C 0.06694(12) 0.38771(14) 0.66386(11) 0.0359(3) Uani 1 1 d . .
H5 H -0.0077 0.3563 0.6512 0.043 Uiso 1 1 calc R U
C6 C 0.10698(13) 0.41876(15) 0.76190(11) 0.0405(4) Uani 1 1 d . .
H6 H 0.0595 0.4098 0.8163 0.049 Uiso 1 1 calc R U
C7 C 0.21613(13) 0.46303(15) 0.78148(11) 0.0390(4) Uani 1 1 d . .
H7 H 0.2442 0.4831 0.8491 0.047 Uiso 1 1 calc R U
C8 C 0.28328(12) 0.47747(14) 0.70157(10) 0.0330(3) Uani 1 1 d . .
H8 H 0.3578 0.5086 0.7150 0.040 Uiso 1 1 calc R U
C9 C 0.24522(11) 0.44781(13) 0.60160(10) 0.0276(3) Uani 1 1 d . .
C10 C 0.39905(10) 0.35752(13) 0.49603(10) 0.0276(3) Uani 1 1 d . .
C11 C 0.44822(11) 0.28075(14) 0.57492(10) 0.0314(3) Uani 1 1 d . .
H11 H 0.4278 0.2965 0.6423 0.038 Uiso 1 1 calc R U
C12 C 0.52589(12) 0.18214(15) 0.55880(11) 0.0372(4) Uani 1 1 d . .
H12 H 0.5586 0.1316 0.6144 0.045 Uiso 1 1 calc R U
C13 C 0.55559(12) 0.15780(15) 0.46014(11) 0.0380(4) Uani 1 1 d . .
H13 H 0.6101 0.0917 0.4482 0.046 Uiso 1 1 calc R U
C14 C 0.50579(11) 0.22974(14) 0.37981(10) 0.0344(3) Uani 1 1 d . .
H14 H 0.5248 0.2118 0.3123 0.041 Uiso 1 1 calc R U
C15 C 0.42758(11) 0.32877(14) 0.39748(10) 0.0298(3) Uani 1 1 d . .
C16 C 0.31364(11) 0.50892(13) 0.32627(10) 0.0301(3) Uani 1 1 d . .
H16 H 0.3662 0.5853 0.3414 0.036 Uiso 1 1 calc R U
C17 C 0.24741(11) 0.53877(13) 0.22689(10) 0.0285(3) Uani 1 1 d . .
C18 C 0.21856(11) 0.44036(14) 0.15480(10) 0.0315(3) Uani 1 1 d . .
H18 H 0.2410 0.3504 0.1674 0.038 Uiso 1 1 calc R U
C19 C 0.15786(12) 0.47265(15) 0.06543(10) 0.0360(4) Uani 1 1 d . .
H19 H 0.1390 0.4049 0.0166 0.043 Uiso 1 1 calc R U
C20 C 0.12405(12) 0.60338(15) 0.04606(11) 0.0381(4) Uani 1 1 d . .
H20 H 0.0830 0.6251 -0.0162 0.046 Uiso 1 1 calc R U
C21 C 0.14999(12) 0.70141(14) 0.11699(11) 0.0374(4) Uani 1 1 d . .
H21 H 0.1257 0.7907 0.1044 0.045 Uiso 1 1 calc R U
C22 C 0.21197(11) 0.66964(14) 0.20734(10) 0.0336(3) Uani 1 1 d . .
H22 H 0.2303 0.7377 0.2561 0.040 Uiso 1 1 calc R U
O1 O 0.08769(7) 0.37282(10) 0.48870(7) 0.0350(3) Uani 1 1 d . .
O2 O 0.38010(8) 0.39097(10) 0.31173(7) 0.0373(3) Uani 1 1 d . .

loop_
_atom_site_aniso_label
_atom_site_aniso_U_11
_atom_site_aniso_U_22
_atom_site_aniso_U_33
_atom_site_aniso_U_23
_atom_site_aniso_U_13
_atom_site_aniso_U_12
C1 0.0273(7) 0.0271(7) 0.0274(7) -0.0012(6) 0.0007(6) -0.0023(5)
C2 0.0281(7) 0.0271(7) 0.0281(7) -0.0019(5) 0.0012(6) 0.0021(5)
C3 0.0294(7) 0.0338(7) 0.0280(7) -0.0025(6) 0.0022(6) -0.0003(6)
C4 0.0290(7) 0.0249(7) 0.0309(7) 0.0009(6) 0.0014(6) 0.0049(5)
C5 0.0283(7) 0.0390(8) 0.0410(8) 0.0055(6) 0.0081(6) 0.0049(6)
C6 0.0459(9) 0.0428(8) 0.0346(8) 0.0068(7) 0.0156(7) 0.0075(7)
C7 0.0476(9) 0.0397(8) 0.0300(8) 0.0017(6) 0.0048(7) 0.0019(7)
C8 0.0345(8) 0.0342(7) 0.0301(8) -0.0013(6) 0.0013(6) 0.0010(6)
C9 0.0293(7) 0.0237(6) 0.0301(7) 0.0005(6) 0.0039(6) 0.0030(5)
C10 0.0213(7) 0.0319(7) 0.0294(7) -0.0031(6) 0.0012(5) -0.0046(5)
C11 0.0274(7) 0.0384(8) 0.0284(7) -0.0007(6) 0.0015(6) -0.0017(6)
C12 0.0343(8) 0.0374(8) 0.0390(8) 0.0033(6) -0.0029(6) 0.0039(6)
C13 0.0317(8) 0.0366(8) 0.0456(9) -0.0039(7) 0.0021(6) 0.0071(6)
C14 0.0303(7) 0.0429(8) 0.0300(7) -0.0052(6) 0.0025(6) 0.0032(6)
C15 0.0258(7) 0.0365(7) 0.0266(7) 0.0001(6) -0.0014(5) -0.0008(6)
C16 0.0288(7) 0.0301(7) 0.0316(7) -0.0004(6) 0.0026(6) -0.0007(6)
C17 0.0260(7) 0.0337(7) 0.0261(7) 0.0037(6) 0.0039(5) -0.0034(6)
C18 0.0324(8) 0.0307(7) 0.0318(7) 0.0003(6) 0.0045(6) -0.0016(6)
C19 0.0353(8) 0.0435(9) 0.0292(8) -0.0050(6) 0.0020(6) -0.0053(6)
C20 0.0308(8) 0.0536(10) 0.0293(7) 0.0099(7) -0.0020(6) -0.0038(7)
C21 0.0346(8) 0.0333(8) 0.0444(9) 0.0125(7) 0.0038(6) -0.0004(6)
C22 0.0341(8) 0.0308(7) 0.0359(8) 0.0002(6) 0.0035(6) -0.0052(6)
O1 0.0285(5) 0.0444(6) 0.0324(5) -0.0010(4) 0.0038(4) -0.0052(4)
O2 0.0374(6) 0.0482(6) 0.0264(5) 0.0004(4) 0.0031(4) 0.0136(4)

loop_
_atom_type_symbol
_atom_type_description
_atom_type_scat_dispersion_real
_atom_type_scat_dispersion_imag
_atom_type_scat_source
C C 0.0181 0.0091 'International Tables Vol C Tables 4.2.6.8 and 6.1.1.4'
H H 0.0000 0.0000 'International Tables Vol C Tables 4.2.6.8 and 6.1.1.4'
O O 0.0492 0.0322 'International Tables Vol C Tables 4.2.6.8 and 6.1.1.4'

loop_
_geom_angle_atom_site_label_1
_geom_angle_atom_site_label_2
_geom_angle_atom_site_label_3
_geom_angle
C9 C1 C2 109.13(10)
C9 C1 C10 114.17(10)
C2 C1 C10 109.28(10)
C3 C2 C16 113.61(11)
C3 C2 C1 108.94(11)
C16 C2 C1 109.36(10)
O1 C3 C2 111.91(10)
O1 C4 C5 116.41(12)
O1 C4 C9 123.42(12)
C5 C4 C9 120.15(12)
C6 C5 C4 120.34(13)
C5 C6 C7 120.35(14)
C8 C7 C6 119.10(13)
C7 C8 C9 121.99(13)
C8 C9 C4 118.07(12)
C8 C9 C1 121.72(12)
C4 C9 C1 120.12(11)
C11 C10 C15 117.54(12)
C11 C10 C1 122.67(12)
C15 C10 C1 119.79(11)
C12 C11 C10 122.26(13)
C11 C12 C13 119.20(13)
C14 C13 C12 119.89(13)
C13 C14 C15 120.11(13)
O2 C15 C14 115.31(11)
O2 C15 C10 123.72(12)
C14 C15 C10 120.94(12)
O2 C16 C17 107.88(11)
O2 C16 C2 111.63(10)
C17 C16 C2 113.77(10)
C18 C17 C22 118.72(12)
C18 C17 C16 122.62(12)
C22 C17 C16 118.64(12)
C19 C18 C17 120.39(13)
C18 C19 C20 120.51(13)
C21 C20 C19 119.96(13)
C20 C21 C22 119.85(13)
C21 C22 C17 120.55(13)
C4 O1 C3 117.70(10)
C15 O2 C16 117.41(10)

loop_
_geom_bond_atom_site_label_1
_geom_bond_atom_site_label_2
_geom_bond_distance
C1 C9 1.5091(18)
C1 C2 1.5271(17)
C1 C10 1.5291(18)
C2 C3 1.5145(18)
C2 C16 1.5260(19)
C3 O1 1.4412(16)
C4 O1 1.3639(15)
C4 C5 1.3893(19)
C4 C9 1.3990(19)
C5 C6 1.378(2)
C6 C7 1.386(2)
C7 C8 1.376(2)
C8 C9 1.3923(19)
C10 C11 1.3873(18)
C10 C15 1.3944(19)
C11 C12 1.382(2)
C12 C13 1.392(2)
C13 C14 1.378(2)
C14 C15 1.3939(19)
C15 O2 1.3746(16)
C16 O2 1.4433(16)
C16 C17 1.5090(18)
C17 C18 1.3927(19)
C17 C22 1.3940(19)
C18 C19 1.3752(19)
C19 C20 1.387(2)
C20 C21 1.373(2)
C21 C22 1.3917(19)
